data_7131092
loop_
_publ_author_name
'Aimon, Anthony'
'Dow, Mark J.'
'Hanby, Abigail R.'
'Okolo, Ephraim A.'
'Pask, Christopher M.'
'Nelson, Adam'
'Marsden, Stephen P.'

_publ_section_title
;
 Synthesis of spirocyclic 1,2-diamines by dearomatising intramolecular
 diamination of phenols.
;
_journal_issue 5
_journal_name_full 'Chemical communications (Cambridge, England)'
_journal_page_first 607
_journal_page_last 610
_journal_paper_doi 10.1039/d2cc06137f
_journal_volume 59
_journal_year 2023
_chemical_absolute_configuration ad
_chemical_formula_moiety 'C17 H20 N2 O4 S'
_chemical_formula_sum 'C17 H20 N2 O4 S'
_chemical_formula_weight 348.41
_space_group_crystal_system tetragonal
_space_group_IT_number 76
_space_group_name_Hall 'P 4w'
_space_group_name_H-M_alt 'P 41'
_atom_sites_solution_hydrogens geom
_atom_sites_solution_primary dual
_audit_creation_date 2019-01-13
_audit_creation_method
;
Olex2 1.2
(compiled 2018.05.29 svn.r3508 for OlexSys, GUI svn.r5506)
;
_audit_update_record
;
2022-05-25 deposited with the CCDC.	2022-12-12 downloaded from the CCDC.
;
_cell_angle_alpha 90
_cell_angle_beta 90
_cell_angle_gamma 90
_cell_formula_units_Z 4
_cell_length_a 8.51937(12)
_cell_length_b 8.51937(12)
_cell_length_c 22.6198(5)
_cell_measurement_reflns_used 2898
_cell_measurement_temperature 125.01(10)
_cell_measurement_theta_max 73.2990
_cell_measurement_theta_min 5.1570
_cell_volume 1641.74(5)
_computing_cell_refinement 'CrysAlisPro 1.171.39.43c (Rigaku OD, 2018)'
_computing_data_collection 'CrysAlisPro 1.171.39.43c (Rigaku OD, 2018)'
_computing_data_reduction 'CrysAlisPro 1.171.39.43c (Rigaku OD, 2018)'
_computing_molecular_graphics 'Olex2 (Dolomanov et al., 2009)'
_computing_publication_material 'Olex2 (Dolomanov et al., 2009)'
_computing_structure_refinement 'ShelXL (Sheldrick, 2015)'
_computing_structure_solution 'ShelXT (Sheldrick, 2015)'
_diffrn_ambient_environment N~2~
_diffrn_ambient_temperature 125.01(10)
_diffrn_detector 'CCD plate'
_diffrn_detector_area_resol_mean 5.3095
_diffrn_detector_type Atlas
_diffrn_measured_fraction_theta_full 0.999
_diffrn_measured_fraction_theta_max 0.986
_diffrn_measurement_details
;
List of Runs (angles in degrees, time in seconds):

  # Type    Start    End  Width  t~exp~   \w     \q     \k     \f   Frames
#--------------------------------------------------------------------------
  1  \w    -28.00  27.00   1.00    1.00    --  -41.04  37.00 -60.00   55
  2  \w   -104.00 -14.00   1.00    1.00    --  -41.04 -57.00   0.00   90
  3  \w     45.00 102.00   1.00    1.00    --   41.04  37.00 -90.00   57
  4  \w     82.00 178.00   1.00    2.00    --  106.02  45.00  30.00   96
  5  \w     81.00 160.00   1.00    2.00    --  106.02  45.00 -60.00   79
  6  \w     80.00 108.00   1.00    2.00    --  106.02  45.00 -90.00   28
  7  \w     58.00  89.00   1.00    2.00    --  106.02 -45.00-180.00   31
  8  \w    116.00 141.00   1.00    2.00    --  106.02  45.00 -90.00   25
  9  \w    111.00 169.00   1.00    2.00    --  106.02  45.00-180.00   58
 10  \w     39.00 131.00   1.00    2.00    --  106.02 -30.00  90.00   92
;
_diffrn_measurement_device 'four-circle diffractometer'
_diffrn_measurement_device_type 'SuperNova, Dual, Cu at home/near, Atlas'
_diffrn_measurement_method '\w scans'
_diffrn_orient_matrix_type 'CrysAlisPro convention (1999,Acta A55,543-557)'
_diffrn_orient_matrix_UB_11 0.1729003000
_diffrn_orient_matrix_UB_12 -0.0490013000
_diffrn_orient_matrix_UB_13 -0.0081079000
_diffrn_orient_matrix_UB_21 0.0138361000
_diffrn_orient_matrix_UB_22 0.1111170000
_diffrn_orient_matrix_UB_23 -0.0535120000
_diffrn_orient_matrix_UB_31 0.0516927000
_diffrn_orient_matrix_UB_32 0.1336374000
_diffrn_orient_matrix_UB_33 0.0414023000
_diffrn_radiation_monochromator mirror
_diffrn_radiation_probe x-ray
_diffrn_radiation_type CuK\a
_diffrn_radiation_wavelength 1.54184
_diffrn_reflns_av_R_equivalents 0.0412
_diffrn_reflns_av_unetI/netI 0.0545
_diffrn_reflns_Laue_measured_fraction_full 0.999
_diffrn_reflns_Laue_measured_fraction_max 0.986
_diffrn_reflns_limit_h_max 10
_diffrn_reflns_limit_h_min -10
_diffrn_reflns_limit_k_max 9
_diffrn_reflns_limit_k_min -7
_diffrn_reflns_limit_l_max 27
_diffrn_reflns_limit_l_min -27
_diffrn_reflns_number 6158
_diffrn_reflns_point_group_measured_fraction_full 0.998
_diffrn_reflns_point_group_measured_fraction_max 0.966
_diffrn_reflns_theta_full 67.684
_diffrn_reflns_theta_max 73.446
_diffrn_reflns_theta_min 5.192
_diffrn_source 'micro-focus sealed X-ray tube'
_diffrn_source_type 'SuperNova (Cu) X-ray Source'
_exptl_absorpt_coefficient_mu 1.967
_exptl_absorpt_correction_T_max 1.000
_exptl_absorpt_correction_T_min 0.673
_exptl_absorpt_correction_type gaussian
_exptl_absorpt_process_details
;
CrysAlisPro 1.171.39.43c (Rigaku Oxford Diffraction, 2018)
Numerical absorption correction based on gaussian integration over
			a multifaceted crystal model
Empirical absorption correction using spherical harmonics,
 implemented in SCALE3 ABSPACK scaling algorithm.
;
_exptl_crystal_colour colourless
_exptl_crystal_colour_primary colourless
_exptl_crystal_density_diffrn 1.410
_exptl_crystal_description block
_exptl_crystal_F_000 736
_exptl_crystal_size_max 0.17
_exptl_crystal_size_mid 0.08
_exptl_crystal_size_min 0.06
_refine_diff_density_max 0.221
_refine_diff_density_min -0.207
_refine_diff_density_rms 0.042
_refine_ls_abs_structure_details
;
 Flack x determined using 1214 quotients [(I+)-(I-)]/[(I+)+(I-)]
 (Parsons, Flack and Wagner, Acta Cryst. B69 (2013) 249-259).
;
_refine_ls_abs_structure_Flack 0.004(19)
_refine_ls_extinction_method none
_refine_ls_goodness_of_fit_ref 1.014
_refine_ls_hydrogen_treatment constr
_refine_ls_matrix_type full
_refine_ls_number_parameters 218
_refine_ls_number_reflns 3188
_refine_ls_number_restraints 1
_refine_ls_restrained_S_all 1.014
_refine_ls_R_factor_all 0.0440
_refine_ls_R_factor_gt 0.0378
_refine_ls_shift/su_max 0.000
_refine_ls_shift/su_mean 0.000
_refine_ls_structure_factor_coef Fsqd
_refine_ls_weighting_details 'w=1/[\s^2^(Fo^2^)+(0.0419P)^2^] where P=(Fo^2^+2Fc^2^)/3'
_refine_ls_weighting_scheme calc
_refine_ls_wR_factor_gt 0.0852
_refine_ls_wR_factor_ref 0.0892
_reflns_Friedel_coverage 0.909
_reflns_Friedel_fraction_full 0.996
_reflns_Friedel_fraction_max 0.945
_reflns_number_gt 2868
_reflns_number_total 3188
_reflns_threshold_expression 'I > 2\s(I)'
_cod_data_source_file d2cc06137f2.cif
_cod_data_source_block eo200p_a
_cod_depositor_comments 'Adding full bibliography for 7131091--7131095.cif.'
_cod_original_cell_volume 1641.74(6)
_cod_database_code 7131092
_shelx_shelxl_version_number 2014/7
_chemical_oxdiff_formula 'C68  H80  N8  O16  S4  '
_shelx_space_group_comment
;
The symmetry employed for this shelxl refinement is uniquely defined
by the following loop, which should always be used as a source of
symmetry information in preference to the above space-group names.
They are only intended as comments.
;
_shelx_estimated_absorpt_t_max 0.891
_shelx_estimated_absorpt_t_min 0.731
_reflns_odcompleteness_completeness 99.87
_reflns_odcompleteness_iscentric 1
_reflns_odcompleteness_theta 66.97
_olex2_refinement_description
;
1. Fixed Uiso
 At 1.2 times of:
  All C(H) groups, All C(H,H) groups
 At 1.5 times of:
  All C(H,H,H) groups
2.a Ternary CH refined with riding coordinates:
 C9(H9)
2.b Secondary CH2 refined with riding coordinates:
 C1(H1A,H1B), C2(H2A,H2B), C3(H3A,H3B), C5(H5A,H5B), C6(H6A,H6B), C8(H8A,H8B)
2.c Aromatic/amide H refined with riding coordinates:
 C12(H12), C13(H13), C15(H15), C16(H16)
2.d Idealised Me refined as rotating group:
 C17(H17A,H17B,H17C)
;
_olex2_date_sample_data_collection 2019-01-11
_olex2_submission_special_instructions 'No special instructions were received'
_oxdiff_exptl_absorpt_empirical_details
;
Empirical correction (ABSPACK) includes:
- Absorption correction using spherical harmonics
- Frame scaling
;
_oxdiff_exptl_absorpt_empirical_full_max 1.207
_oxdiff_exptl_absorpt_empirical_full_min 0.928

loop_
_space_group_symop_operation_xyz
'x, y, z'
'-x, -y, z+1/2'
'-y, x, z+1/4'
'y, -x, z+3/4'

loop_
_atom_site_label
_atom_site_type_symbol
_atom_site_fract_x
_atom_site_fract_y
_atom_site_fract_z
_atom_site_U_iso_or_equiv
_atom_site_adp_type
_atom_site_occupancy
_atom_site_site_symmetry_order
_atom_site_calc_flag
_atom_site_refinement_flags_posn
_atom_site_refinement_flags_adp
_atom_site_refinement_flags_occupancy
_atom_site_disorder_assembly
_atom_site_disorder_group
S1 S 0.50727(12) 0.02456(9) 0.46057(4) 0.02182(19) Uani 1 1 d . . . . .
O1 O 0.3243(3) 0.2795(3) 0.39706(10) 0.0275(6) Uani 1 1 d . . . . .
O2 O 0.9059(4) 0.4406(4) 0.42719(13) 0.0388(7) Uani 1 1 d . . . . .
O3 O 0.4825(4) -0.0215(4) 0.40067(12) 0.0313(7) Uani 1 1 d . . . . .
O4 O 0.6393(3) -0.0340(3) 0.49292(12) 0.0287(6) Uani 1 1 d . . . . .
N1 N 0.4261(4) 0.4610(3) 0.46247(13) 0.0209(6) Uani 1 1 d . . . . .
N2 N 0.5276(4) 0.2185(3) 0.46239(12) 0.0201(6) Uani 1 1 d . . . . .
C1 C 0.2833(5) 0.5573(5) 0.46782(17) 0.0283(8) Uani 1 1 d . . . . .
H1A H 0.2001 0.5164 0.4429 0.034 Uiso 1 1 calc R . . . .
H1B H 0.3042 0.6652 0.4567 0.034 Uiso 1 1 calc R . . . .
C2 C 0.2381(6) 0.5461(6) 0.53336(18) 0.0371(10) Uani 1 1 d . . . . .
H2A H 0.2365 0.6497 0.5512 0.045 Uiso 1 1 calc R . . . .
H2B H 0.1349 0.4994 0.5376 0.045 Uiso 1 1 calc R . . . .
C3 C 0.3625(5) 0.4432(5) 0.56310(16) 0.0251(8) Uani 1 1 d . . . . .
H3A H 0.3245 0.3366 0.5680 0.030 Uiso 1 1 calc R . . . .
H3B H 0.3906 0.4849 0.6016 0.030 Uiso 1 1 calc R . . . .
C4 C 0.5033(4) 0.4476(4) 0.52097(15) 0.0194(7) Uani 1 1 d . . . . .
C5 C 0.6120(5) 0.5878(4) 0.53186(16) 0.0248(8) Uani 1 1 d . . . . .
H5A H 0.5498 0.6831 0.5339 0.030 Uiso 1 1 calc R . . . .
H5B H 0.6648 0.5745 0.5695 0.030 Uiso 1 1 calc R . . . .
C6 C 0.7346(5) 0.6045(5) 0.48287(16) 0.0277(8) Uani 1 1 d . . . . .
H6A H 0.6840 0.6450 0.4476 0.033 Uiso 1 1 calc R . . . .
H6B H 0.8131 0.6803 0.4951 0.033 Uiso 1 1 calc R . . . .
C7 C 0.8146(5) 0.4520(4) 0.46815(15) 0.0246(8) Uani 1 1 d . . . . .
C8 C 0.7761(4) 0.3159(4) 0.50832(14) 0.0218(7) Uani 1 1 d . . . . .
H8A H 0.8234 0.3339 0.5467 0.026 Uiso 1 1 calc R . . . .
H8B H 0.8214 0.2208 0.4921 0.026 Uiso 1 1 calc R . . . .
C9 C 0.5988(4) 0.2930(4) 0.51594(14) 0.0182(7) Uani 1 1 d . . . . .
H9 H 0.5787 0.2272 0.5507 0.022 Uiso 1 1 calc R . . . .
C10 C 0.4141(4) 0.3168(4) 0.43659(14) 0.0205(7) Uani 1 1 d . . . . .
C11 C 0.3357(4) -0.0111(4) 0.50191(15) 0.0200(7) Uani 1 1 d . . . . .
C12 C 0.1913(4) -0.0191(4) 0.47317(15) 0.0218(7) Uani 1 1 d . . . . .
H12 H 0.1854 -0.0091 0.4323 0.026 Uiso 1 1 calc R . . . .
C13 C 0.0568(5) -0.0422(4) 0.50630(15) 0.0232(8) Uani 1 1 d . . . . .
H13 H -0.0396 -0.0483 0.4872 0.028 Uiso 1 1 calc R . . . .
C14 C 0.0621(5) -0.0565(5) 0.56787(16) 0.0250(8) Uani 1 1 d . . . . .
C15 C 0.2070(5) -0.0467(5) 0.59530(16) 0.0269(8) Uani 1 1 d . . . . .
H15 H 0.2120 -0.0548 0.6363 0.032 Uiso 1 1 calc R . . . .
C16 C 0.3452(5) -0.0251(5) 0.56362(16) 0.0246(8) Uani 1 1 d . . . . .
H16 H 0.4416 -0.0200 0.5829 0.030 Uiso 1 1 calc R . . . .
C17 C -0.0858(5) -0.0849(6) 0.60259(18) 0.0325(9) Uani 1 1 d . . . . .
H17A H -0.1283 0.0137 0.6155 0.049 Uiso 1 1 calc GR . . . .
H17B H -0.0625 -0.1488 0.6364 0.049 Uiso 1 1 calc GR . . . .
H17C H -0.1611 -0.1377 0.5781 0.049 Uiso 1 1 calc GR . . . .

loop_
_atom_site_aniso_label
_atom_site_aniso_U_11
_atom_site_aniso_U_22
_atom_site_aniso_U_33
_atom_site_aniso_U_23
_atom_site_aniso_U_13
_atom_site_aniso_U_12
S1 0.0232(4) 0.0172(4) 0.0250(4) -0.0047(4) 0.0015(3) 0.0005(4)
O1 0.0316(15) 0.0312(15) 0.0197(11) -0.0003(11) -0.0055(11) -0.0003(12)
O2 0.0430(18) 0.0394(18) 0.0340(14) 0.0041(13) 0.0173(14) -0.0006(14)
O3 0.0350(16) 0.0308(16) 0.0281(12) -0.0130(12) 0.0052(12) -0.0038(12)
O4 0.0238(14) 0.0190(13) 0.0433(15) -0.0007(11) 0.0009(11) 0.0031(11)
N1 0.0261(16) 0.0188(14) 0.0178(12) 0.0019(12) -0.0005(12) 0.0016(11)
N2 0.0254(16) 0.0163(13) 0.0184(13) -0.0032(13) -0.0001(12) 0.0019(11)
C1 0.030(2) 0.0268(19) 0.0284(18) 0.0021(16) 0.0013(16) 0.0078(16)
C2 0.033(2) 0.049(3) 0.0295(19) -0.0005(18) 0.0075(18) 0.013(2)
C3 0.027(2) 0.0244(19) 0.0239(16) 0.0015(14) 0.0077(15) 0.0027(15)
C4 0.0242(18) 0.0174(17) 0.0167(15) 0.0011(13) 0.0028(13) 0.0015(14)
C5 0.032(2) 0.0153(17) 0.0275(17) -0.0031(14) 0.0014(16) 0.0004(15)
C6 0.032(2) 0.0222(19) 0.0290(18) 0.0038(15) 0.0025(16) -0.0056(16)
C7 0.0247(19) 0.0267(18) 0.0225(17) -0.0009(15) -0.0003(15) -0.0063(15)
C8 0.0253(19) 0.0193(17) 0.0208(15) -0.0008(14) 0.0002(14) 0.0002(14)
C9 0.0206(17) 0.0190(17) 0.0149(14) -0.0018(12) 0.0004(12) 0.0001(14)
C10 0.0231(17) 0.0219(18) 0.0165(14) 0.0054(13) 0.0040(14) 0.0005(14)
C11 0.0210(18) 0.0164(17) 0.0227(15) -0.0002(13) 0.0003(13) 0.0002(14)
C12 0.0250(19) 0.0205(17) 0.0197(15) -0.0014(13) -0.0029(14) -0.0021(14)
C13 0.0231(19) 0.0217(19) 0.0246(17) 0.0001(15) -0.0066(14) 0.0017(15)
C14 0.028(2) 0.0215(19) 0.0260(18) -0.0007(14) 0.0018(15) -0.0018(15)
C15 0.035(2) 0.025(2) 0.0206(15) 0.0013(14) -0.0041(15) -0.0007(16)
C16 0.0244(19) 0.0233(18) 0.0261(17) 0.0001(14) -0.0064(15) -0.0006(15)
C17 0.028(2) 0.042(3) 0.0276(18) 0.0000(18) 0.0016(16) -0.005(2)

loop_
_atom_type_symbol
_atom_type_description
_atom_type_scat_dispersion_real
_atom_type_scat_dispersion_imag
_atom_type_scat_source
C C 0.0181 0.0091 'International Tables Vol C Tables 4.2.6.8 and 6.1.1.4'
H H 0.0000 0.0000 'International Tables Vol C Tables 4.2.6.8 and 6.1.1.4'
N N 0.0311 0.0180 'International Tables Vol C Tables 4.2.6.8 and 6.1.1.4'
O O 0.0492 0.0322 'International Tables Vol C Tables 4.2.6.8 and 6.1.1.4'
S S 0.3331 0.5567 'International Tables Vol C Tables 4.2.6.8 and 6.1.1.4'

loop_
_exptl_crystal_face_index_h
_exptl_crystal_face_index_k
_exptl_crystal_face_index_l
_exptl_crystal_face_perp_dist
3 4 -1 0.0301
-1 1 -14 0.0820
1 -1 14 0.0820
5 -2 -4 0.0337
-5 2 4 0.0337
-3 -5 -1 0.0167
1 -5 -2 0.0183

loop_
_geom_angle_atom_site_label_1
_geom_angle_atom_site_label_2
_geom_angle_atom_site_label_3
_geom_angle
_geom_angle_site_symmetry_1
_geom_angle_site_symmetry_3
_geom_angle_publ_flag
O3 S1 O4 120.37(18) . . ?
O3 S1 N2 108.23(16) . . ?
O3 S1 C11 109.52(18) . . ?
O4 S1 N2 104.59(16) . . ?
O4 S1 C11 108.69(17) . . ?
N2 S1 C11 104.17(16) . . ?
C1 N1 C4 109.6(3) . . ?
C10 N1 C1 118.3(3) . . ?
C10 N1 C4 110.3(3) . . ?
C9 N2 S1 119.0(2) . . ?
C10 N2 S1 120.7(2) . . ?
C10 N2 C9 111.2(3) . . ?
N1 C1 H1A 110.8 . . ?
N1 C1 H1B 110.8 . . ?
N1 C1 C2 104.6(3) . . ?
H1A C1 H1B 108.9 . . ?
C2 C1 H1A 110.8 . . ?
C2 C1 H1B 110.8 . . ?
C1 C2 H2A 110.4 . . ?
C1 C2 H2B 110.4 . . ?
H2A C2 H2B 108.6 . . ?
C3 C2 C1 106.6(3) . . ?
C3 C2 H2A 110.4 . . ?
C3 C2 H2B 110.4 . . ?
C2 C3 H3A 110.8 . . ?
C2 C3 H3B 110.8 . . ?
C2 C3 C4 104.7(3) . . ?
H3A C3 H3B 108.9 . . ?
C4 C3 H3A 110.8 . . ?
C4 C3 H3B 110.8 . . ?
N1 C4 C3 102.1(3) . . ?
N1 C4 C5 110.6(3) . . ?
N1 C4 C9 103.4(3) . . ?
C3 C4 C9 115.8(3) . . ?
C5 C4 C3 113.1(3) . . ?
C5 C4 C9 110.9(3) . . ?
C4 C5 H5A 109.3 . . ?
C4 C5 H5B 109.3 . . ?
H5A C5 H5B 108.0 . . ?
C6 C5 C4 111.7(3) . . ?
C6 C5 H5A 109.3 . . ?
C6 C5 H5B 109.3 . . ?
C5 C6 H6A 109.0 . . ?
C5 C6 H6B 109.0 . . ?
H6A C6 H6B 107.8 . . ?
C7 C6 C5 112.9(3) . . ?
C7 C6 H6A 109.0 . . ?
C7 C6 H6B 109.0 . . ?
O2 C7 C6 121.9(3) . . ?
O2 C7 C8 122.5(4) . . ?
C6 C7 C8 115.6(3) . . ?
C7 C8 H8A 109.1 . . ?
C7 C8 H8B 109.1 . . ?
C7 C8 C9 112.3(3) . . ?
H8A C8 H8B 107.9 . . ?
C9 C8 H8A 109.1 . . ?
C9 C8 H8B 109.1 . . ?
N2 C9 C4 102.0(3) . . ?
N2 C9 C8 111.2(3) . . ?
N2 C9 H9 109.6 . . ?
C4 C9 H9 109.6 . . ?
C8 C9 C4 114.6(3) . . ?
C8 C9 H9 109.6 . . ?
O1 C10 N1 126.6(3) . . ?
O1 C10 N2 125.5(3) . . ?
N1 C10 N2 107.9(3) . . ?
C12 C11 S1 119.6(3) . . ?
C12 C11 C16 120.7(3) . . ?
C16 C11 S1 119.7(3) . . ?
C11 C12 H12 120.5 . . ?
C13 C12 C11 119.0(3) . . ?
C13 C12 H12 120.5 . . ?
C12 C13 H13 119.2 . . ?
C12 C13 C14 121.7(3) . . ?
C14 C13 H13 119.2 . . ?
C13 C14 C17 120.5(4) . . ?
C15 C14 C13 118.0(4) . . ?
C15 C14 C17 121.5(3) . . ?
C14 C15 H15 118.9 . . ?
C14 C15 C16 122.1(3) . . ?
C16 C15 H15 118.9 . . ?
C11 C16 H16 120.8 . . ?
C15 C16 C11 118.4(3) . . ?
C15 C16 H16 120.8 . . ?
C14 C17 H17A 109.5 . . ?
C14 C17 H17B 109.5 . . ?
C14 C17 H17C 109.5 . . ?
H17A C17 H17B 109.5 . . ?
H17A C17 H17C 109.5 . . ?
H17B C17 H17C 109.5 . . ?

loop_
_geom_bond_atom_site_label_1
_geom_bond_atom_site_label_2
_geom_bond_distance
_geom_bond_site_symmetry_2
_geom_bond_publ_flag
S1 O3 1.426(3) . ?
S1 O4 1.432(3) . ?
S1 N2 1.661(3) . ?
S1 C11 1.761(4) . ?
O1 C10 1.219(4) . ?
O2 C7 1.214(5) . ?
N1 C1 1.472(5) . ?
N1 C4 1.482(5) . ?
N1 C10 1.364(5) . ?
N2 C9 1.496(4) . ?
N2 C10 1.407(5) . ?
C1 H1A 0.9700 . ?
C1 H1B 0.9700 . ?
C1 C2 1.535(5) . ?
C2 H2A 0.9700 . ?
C2 H2B 0.9700 . ?
C2 C3 1.531(6) . ?
C3 H3A 0.9700 . ?
C3 H3B 0.9700 . ?
C3 C4 1.533(5) . ?
C4 C5 1.531(5) . ?
C4 C9 1.552(5) . ?
C5 H5A 0.9700 . ?
C5 H5B 0.9700 . ?
C5 C6 1.530(5) . ?
C6 H6A 0.9700 . ?
C6 H6B 0.9700 . ?
C6 C7 1.505(6) . ?
C7 C8 1.509(5) . ?
C8 H8A 0.9700 . ?
C8 H8B 0.9700 . ?
C8 C9 1.533(5) . ?
C9 H9 0.9800 . ?
C11 C12 1.393(5) . ?
C11 C16 1.403(5) . ?
C12 H12 0.9300 . ?
C12 C13 1.383(5) . ?
C13 H13 0.9300 . ?
C13 C14 1.399(5) . ?
C14 C15 1.384(6) . ?
C14 C17 1.505(5) . ?
C15 H15 0.9300 . ?
C15 C16 1.391(6) . ?
C16 H16 0.9300 . ?
C17 H17A 0.9600 . ?
C17 H17B 0.9600 . ?
C17 H17C 0.9600 . ?

loop_
_exptl_oxdiff_crystal_face_indexfrac_h
_exptl_oxdiff_crystal_face_indexfrac_k
_exptl_oxdiff_crystal_face_indexfrac_l
_exptl_oxdiff_crystal_face_x
_exptl_oxdiff_crystal_face_y
_exptl_oxdiff_crystal_face_z
2.9998 3.9969 -0.9996 0.3309 0.5391 0.6478
-0.9994 0.9992 -13.9945 -0.1083 0.8461 -0.4975
0.9994 -0.9992 13.9945 0.1083 -0.8461 0.4975
4.9928 -2.0036 -4.0036 0.9939 0.0607 -0.1754
-4.9928 2.0036 4.0036 -0.9939 -0.0607 0.1754
-3.0008 -4.9969 -1.0004 -0.2659 -0.5432 -0.8643
0.9949 -4.9999 -2.0030 0.4333 -0.4346 -0.6997
